data_7157294
loop_
_publ_author_name
'Hosokawa, Seijiro'
'Nakanishi, Keisuke'
'Udagawa, Yutaro'
'Maeda, Mitsutoshi'
'Sato, Seiya'
'Nakano, Keiji'
'Masuda, Toshiya'
'Ichikawa, Yoshiyasu'

_publ_section_title
;
 Total synthesis of exigurin: the Ugi reaction in a hypothetical
 biosynthesis of natural products.
;
_journal_issue 4
_journal_name_full 'Organic &amp; biomolecular chemistry'
_journal_page_first 687
_journal_page_last 693
_journal_paper_doi 10.1039/c9ob02249j
_journal_volume 18
_journal_year 2020
_chemical_absolute_configuration 'CHOOSE rm ad rmad syn or unk'
_chemical_formula_moiety 'C20 H26 O3 S'
_chemical_formula_sum 'C20 H26 O3 S'
_chemical_formula_weight 346.48
_space_group_crystal_system hexagonal
_space_group_IT_number 169
_space_group_name_Hall 'P 61'
_space_group_name_H-M_alt 'P 61'
_atom_sites_solution_hydrogens geom
_atom_sites_solution_primary direct
_atom_sites_solution_secondary difmap
_audit_update_record
;
2019-07-25 deposited with the CCDC.	2019-12-10 downloaded from the CCDC.
;
_cell_angle_alpha 90.0000
_cell_angle_beta 90.0000
_cell_angle_gamma 120.0000
_cell_formula_units_Z 6
_cell_length_a 8.0090(4)
_cell_length_b 8.0090(4)
_cell_length_c 49.0398(13)
_cell_measurement_reflns_used 25268
_cell_measurement_temperature 296
_cell_measurement_theta_max 68.15
_cell_measurement_theta_min 3.61
_cell_volume 2724.2(2)
_computing_cell_refinement 'RAPID AUTO'
_computing_data_collection 'RAPID AUTO (Rigaku, ????)'
_computing_data_reduction 'RAPID AUTO'
_computing_molecular_graphics 'CrystalStructure 4.2.4'
_computing_publication_material 'CrystalStructure 4.2.4 (Rigaku, 2016)'
_computing_structure_refinement 'SHELXL Version 2014/6 (Sheldrick, 2008)'
_computing_structure_solution 'SHELXT Version 2014/4 (Sheldrick, 2014)'
_diffrn_ambient_temperature 296
_diffrn_detector_area_resol_mean 10.000
_diffrn_measured_fraction_theta_full 1.000
_diffrn_measured_fraction_theta_max 1.000
_diffrn_measurement_device_type 'Rigaku R-AXIS RAPID'
_diffrn_measurement_method \w
_diffrn_radiation_type 'Cu K\a'
_diffrn_radiation_wavelength 1.54187
_diffrn_reflns_av_R_equivalents 0.0857
_diffrn_reflns_Laue_measured_fraction_full 1.000
_diffrn_reflns_Laue_measured_fraction_max 1.000
_diffrn_reflns_limit_h_max 9
_diffrn_reflns_limit_h_min -9
_diffrn_reflns_limit_k_max 9
_diffrn_reflns_limit_k_min -9
_diffrn_reflns_limit_l_max 58
_diffrn_reflns_limit_l_min -58
_diffrn_reflns_number 31493
_diffrn_reflns_point_group_measured_fraction_full 0.999
_diffrn_reflns_point_group_measured_fraction_max 0.999
_diffrn_reflns_theta_full 67.687
_diffrn_reflns_theta_max 68.205
_diffrn_reflns_theta_min 5.412
_diffrn_standards_number 0
_exptl_absorpt_coefficient_mu 1.696
_exptl_absorpt_correction_T_max 0.362
_exptl_absorpt_correction_T_min 0.197
_exptl_absorpt_correction_type numerical
_exptl_absorpt_process_details 'NUMABS (Rigaku, 1999)'
_exptl_crystal_colour colorless
_exptl_crystal_density_diffrn 1.267
_exptl_crystal_density_method 'not measured'
_exptl_crystal_description block
_exptl_crystal_F_000 1116.00
_exptl_crystal_size_max 0.800
_exptl_crystal_size_mid 0.700
_exptl_crystal_size_min 0.600
_refine_diff_density_max 0.22
_refine_diff_density_min -0.51
_refine_ls_abs_structure_details
;
 Flack x determined using 1622 quotients [(I+)-(I-)]/[(I+)+(I-)]
 (Parsons, Flack and Wagner, Acta Cryst. B69 (2013) 249-259).
;
_refine_ls_abs_structure_Flack 0.031(6)
_refine_ls_extinction_method none
_refine_ls_goodness_of_fit_ref 1.176
_refine_ls_hydrogen_treatment constr
_refine_ls_number_parameters 217
_refine_ls_number_reflns 3339
_refine_ls_number_restraints 1
_refine_ls_R_factor_all 0.0358
_refine_ls_R_factor_gt 0.0357
_refine_ls_shift/su_max 0.000
_refine_ls_structure_factor_coef Fsqd
_refine_ls_weighting_details 'w = 1/[\s^2^(Fo^2^)+(0.0590P)^2^+0.1987P] where P=(Fo^2^+2Fc^2^)/3'
_refine_ls_weighting_scheme calc
_refine_ls_wR_factor_gt 0.0902
_refine_ls_wR_factor_ref 0.0903
_reflns_Friedel_coverage 0.973
_reflns_Friedel_fraction_full 0.999
_reflns_Friedel_fraction_max 0.998
_reflns_number_gt 3325
_reflns_number_total 3339
_reflns_threshold_expression F^2^>2.0\s(F^2^)
_cod_data_source_file c9ob02249j2.cif
_cod_data_source_block 20190716_E_cyclo_nakanishi
_cod_depositor_comments 'Adding full bibliography for 7157293--7157294.cif.'
_cod_database_code 7157294
_shelxl_version_number 2014/6

loop_
_space_group_symop_id
_space_group_symop_operation_xyz
1 +X,+Y,+Z
2 -Y,+X-Y,1/3+Z
3 -X+Y,-X,2/3+Z
4 -X,-Y,1/2+Z
5 +Y,-X+Y,5/6+Z
6 +X-Y,+X,1/6+Z

loop_
_atom_site_label
_atom_site_type_symbol
_atom_site_fract_x
_atom_site_fract_y
_atom_site_fract_z
_atom_site_U_iso_or_equiv
_atom_site_adp_type
_atom_site_occupancy
_atom_site_site_symmetry_order
_atom_site_calc_flag
_atom_site_refinement_flags_posn
_atom_site_refinement_flags_adp
S1 S 0.45540(9) 0.28503(9) 0.48775(2) 0.02037(17) Uani 1 1 d . .
O2 O 0.3249(3) 0.2271(3) 0.51048(4) 0.0281(4) Uani 1 1 d . .
O3 O 0.5492(3) 0.4826(3) 0.47908(4) 0.0318(5) Uani 1 1 d . .
O4 O 0.8067(3) 0.3718(3) 0.45196(4) 0.0373(5) Uani 1 1 d . .
C5 C 0.3256(4) 0.1379(4) 0.45966(5) 0.0243(6) Uani 1 1 d . .
C6 C 0.7754(4) 0.2631(4) 0.47074(5) 0.0233(5) Uani 1 1 d . .
C7 C 0.3300(5) -0.2941(4) 0.51420(6) 0.0327(6) Uani 1 1 d . .
H7A H 0.2219 -0.3728 0.5257 0.039 Uiso 1 1 calc R U
H7B H 0.2848 -0.2889 0.4963 0.039 Uiso 1 1 calc R U
H7C H 0.4128 -0.3485 0.5132 0.039 Uiso 1 1 calc R U
C8 C 0.7335(4) 0.2419(4) 0.52169(5) 0.0192(5) Uani 1 1 d . .
H8 H 0.8731 0.2943 0.5206 0.023 Uiso 1 1 calc R U
C9 C 0.4423(4) -0.0901(4) 0.52600(5) 0.0233(5) Uani 1 1 d . .
H9 H 0.3550 -0.0376 0.5266 0.028 Uiso 1 1 calc R U
C10 C 0.6411(4) 0.1083(4) 0.56753(5) 0.0282(6) Uani 1 1 d . .
H10A H 0.7671 0.1231 0.5709 0.034 Uiso 1 1 calc R U
H10B H 0.5884 0.1173 0.5849 0.034 Uiso 1 1 calc R U
C11 C 0.6651(4) 0.2752(4) 0.54901(5) 0.0204(5) Uani 1 1 d . .
H11 H 0.5392 0.2657 0.5466 0.025 Uiso 1 1 calc R U
C12 C 0.6165(4) 0.0461(4) 0.50922(5) 0.0190(5) Uani 1 1 d . .
C13 C 0.6349(4) 0.2226(3) 0.49375(4) 0.0167(5) Uani 1 1 d . .
C14 C 0.1136(6) -0.0892(5) 0.41664(8) 0.0453(9) Uani 1 1 d . .
H14 H 0.0416 -0.1647 0.4020 0.054 Uiso 1 1 calc R U
C15 C 0.8084(4) 0.4758(4) 0.56016(6) 0.0270(6) Uani 1 1 d . .
H15 H 0.9349 0.4851 0.5615 0.032 Uiso 1 1 calc R U
C16 C 0.5097(5) -0.0917(4) 0.55537(6) 0.0329(7) Uani 1 1 d . .
H16A H 0.3970 -0.1597 0.5669 0.039 Uiso 1 1 calc R U
H16B H 0.5779 -0.1634 0.5556 0.039 Uiso 1 1 calc R U
C17 C 0.8673(4) 0.1388(4) 0.47447(6) 0.0284(6) Uani 1 1 d . .
H17A H 0.9938 0.2127 0.4827 0.034 Uiso 1 1 calc R U
H17B H 0.8809 0.0894 0.4571 0.034 Uiso 1 1 calc R U
C18 C 0.8269(5) 0.6322(5) 0.54035(6) 0.0369(7) Uani 1 1 d . .
H18A H 0.8609 0.6083 0.5226 0.044 Uiso 1 1 calc R U
H18B H 0.7061 0.6300 0.5393 0.044 Uiso 1 1 calc R U
H18C H 0.9252 0.7562 0.5467 0.044 Uiso 1 1 calc R U
C19 C 0.3811(5) 0.2044(5) 0.43345(6) 0.0328(6) Uani 1 1 d . .
H19 H 0.4882 0.3250 0.4303 0.039 Uiso 1 1 calc R U
C20 C 0.0589(5) -0.1555(5) 0.44278(8) 0.0430(9) Uani 1 1 d . .
H20 H -0.0490 -0.2758 0.4458 0.052 Uiso 1 1 calc R U
C21 C 0.2745(6) 0.0884(5) 0.41187(6) 0.0419(8) Uani 1 1 d . .
H21 H 0.3115 0.1305 0.3941 0.050 Uiso 1 1 calc R U
C22 C 0.7315(4) -0.0268(4) 0.49320(5) 0.0266(6) Uani 1 1 d . .
H22A H 0.8046 -0.0608 0.5055 0.032 Uiso 1 1 calc R U
H22B H 0.6456 -0.1396 0.4825 0.032 Uiso 1 1 calc R U
C23 C 0.7542(5) 0.5121(5) 0.58855(7) 0.0423(8) Uani 1 1 d . .
H23A H 0.7430 0.4136 0.6008 0.051 Uiso 1 1 calc R U
H23B H 0.8523 0.6359 0.5950 0.051 Uiso 1 1 calc R U
H23C H 0.6333 0.5097 0.5876 0.051 Uiso 1 1 calc R U
C24 C 0.1650(4) -0.0424(4) 0.46470(7) 0.0314(6) Uani 1 1 d . .
H24 H 0.1295 -0.0863 0.4825 0.038 Uiso 1 1 calc R U

loop_
_atom_site_aniso_label
_atom_site_aniso_U_11
_atom_site_aniso_U_22
_atom_site_aniso_U_33
_atom_site_aniso_U_23
_atom_site_aniso_U_13
_atom_site_aniso_U_12
S1 0.0273(3) 0.0216(3) 0.0190(3) -0.0025(2) -0.0036(2) 0.0173(3)
O2 0.0310(11) 0.0399(12) 0.0249(10) -0.0026(8) -0.0008(8) 0.0263(9)
O3 0.0479(13) 0.0220(10) 0.0315(11) -0.0019(8) -0.0083(9) 0.0219(10)
O4 0.0431(13) 0.0443(13) 0.0255(10) 0.0142(9) 0.0116(9) 0.0226(11)
C5 0.0287(14) 0.0229(14) 0.0284(13) -0.0066(10) -0.0101(10) 0.0182(12)
C6 0.0220(13) 0.0264(14) 0.0189(13) 0.0010(10) 0.0021(10) 0.0102(11)
C7 0.0352(16) 0.0214(14) 0.0376(15) 0.0031(12) 0.0093(12) 0.0113(13)
C8 0.0185(12) 0.0225(12) 0.0178(12) 0.0022(9) 0.0010(9) 0.0113(10)
C9 0.0273(14) 0.0217(13) 0.0244(13) 0.0045(10) 0.0057(10) 0.0149(11)
C10 0.0316(15) 0.0365(16) 0.0192(12) 0.0066(11) 0.0010(11) 0.0191(13)
C11 0.0219(13) 0.0265(13) 0.0155(11) -0.0010(9) -0.0011(9) 0.0141(11)
C12 0.0246(13) 0.0203(12) 0.0186(11) 0.0017(9) 0.0012(9) 0.0160(11)
C13 0.0195(12) 0.0178(12) 0.0153(11) 0.0009(9) 0.0001(9) 0.0112(10)
C14 0.052(2) 0.048(2) 0.054(2) -0.0270(17) -0.0288(17) 0.0386(18)
C15 0.0245(13) 0.0326(15) 0.0235(13) -0.0067(11) -0.0070(10) 0.0139(12)
C16 0.0457(18) 0.0307(15) 0.0261(14) 0.0103(11) 0.0075(12) 0.0220(14)
C17 0.0293(15) 0.0371(16) 0.0253(13) 0.0006(11) 0.0068(11) 0.0215(13)
C18 0.0426(19) 0.0248(15) 0.0416(17) -0.0091(12) -0.0140(14) 0.0156(14)
C19 0.0441(18) 0.0356(17) 0.0290(14) -0.0035(12) -0.0085(12) 0.0277(15)
C20 0.0346(18) 0.0308(17) 0.069(2) -0.0168(15) -0.0183(16) 0.0206(15)
C21 0.061(2) 0.051(2) 0.0318(16) -0.0122(14) -0.0170(15) 0.0421(19)
C22 0.0324(15) 0.0309(15) 0.0267(14) 0.0014(11) 0.0047(11) 0.0235(13)
C23 0.0393(19) 0.0461(19) 0.0333(17) -0.0179(14) -0.0042(14) 0.0151(16)
C24 0.0294(15) 0.0287(15) 0.0418(17) -0.0017(12) -0.0049(12) 0.0188(13)

loop_
_atom_type_symbol
_atom_type_description
_atom_type_scat_dispersion_real
_atom_type_scat_dispersion_imag
_atom_type_scat_source
C C 0.0181 0.0091
;
International Tables for Crystallography
(Vol. C, Tables 4.2.6.8 and 6.1.1.4)
;
H H 0.0000 0.0000
;
International Tables for Crystallography
(Vol. C, Table 6.1.1.4)
;
O O 0.0492 0.0322
;
International Tables for Crystallography
(Vol. C, Tables 4.2.6.8 and 6.1.1.4)
;
S S 0.3331 0.5567
;
International Tables for Crystallography
(Vol. C, Tables 4.2.6.8 and 6.1.1.4)
;

loop_
_geom_angle_atom_site_label_1
_geom_angle_atom_site_label_2
_geom_angle_atom_site_label_3
_geom_angle
O3 S1 O2 118.74(12)
O3 S1 C13 108.07(13)
O2 S1 C13 110.03(11)
O3 S1 C5 108.20(13)
O2 S1 C5 107.36(14)
C13 S1 C5 103.35(12)
C19 C5 C24 121.2(3)
C19 C5 S1 120.0(2)
C24 C5 S1 118.8(2)
O4 C6 C13 126.2(3)
O4 C6 C17 125.0(2)
C13 C6 C17 108.8(2)
C9 C7 H7A 109.5
C9 C7 H7B 109.5
H7A C7 H7B 109.5
C9 C7 H7C 109.5
H7A C7 H7C 109.5
H7B C7 H7C 109.5
C12 C8 C11 116.9(2)
C12 C8 C13 60.89(15)
C11 C8 C13 125.9(2)
C12 C8 H8 114.1
C11 C8 H8 114.1
C13 C8 H8 114.1
C12 C9 C7 113.7(2)
C12 C9 C16 108.3(2)
C7 C9 C16 111.5(2)
C12 C9 H9 107.7
C7 C9 H9 107.7
C16 C9 H9 107.7
C16 C10 C11 113.5(2)
C16 C10 H10A 108.9
C11 C10 H10A 108.9
C16 C10 H10B 108.9
C11 C10 H10B 108.9
H10A C10 H10B 107.7
C8 C11 C15 110.6(2)
C8 C11 C10 105.4(2)
C15 C11 C10 113.6(2)
C8 C11 H11 109.0
C15 C11 H11 109.0
C10 C11 H11 109.0
C8 C12 C9 113.7(2)
C8 C12 C22 115.4(2)
C9 C12 C22 121.1(2)
C8 C12 C13 61.25(15)
C9 C12 C13 123.9(2)
C22 C12 C13 107.25(19)
C6 C13 C12 106.5(2)
C6 C13 C8 110.6(2)
C12 C13 C8 57.86(15)
C6 C13 S1 116.02(17)
C12 C13 S1 128.45(19)
C8 C13 S1 124.40(17)
C20 C14 C21 120.6(3)
C20 C14 H14 119.7
C21 C14 H14 119.7
C23 C15 C18 110.0(3)
C23 C15 C11 112.9(3)
C18 C15 C11 110.2(2)
C23 C15 H15 107.8
C18 C15 H15 107.8
C11 C15 H15 107.8
C10 C16 C9 114.6(2)
C10 C16 H16A 108.6
C9 C16 H16A 108.6
C10 C16 H16B 108.6
C9 C16 H16B 108.6
H16A C16 H16B 107.6
C6 C17 C22 105.9(2)
C6 C17 H17A 110.6
C22 C17 H17A 110.6
C6 C17 H17B 110.6
C22 C17 H17B 110.6
H17A C17 H17B 108.7
C15 C18 H18A 109.5
C15 C18 H18B 109.5
H18A C18 H18B 109.5
C15 C18 H18C 109.5
H18A C18 H18C 109.5
H18B C18 H18C 109.5
C5 C19 C21 118.8(3)
C5 C19 H19 120.6
C21 C19 H19 120.6
C14 C20 C24 119.9(3)
C14 C20 H20 120.1
C24 C20 H20 120.1
C19 C21 C14 120.4(3)
C19 C21 H21 119.8
C14 C21 H21 119.8
C17 C22 C12 106.2(2)
C17 C22 H22A 110.5
C12 C22 H22A 110.5
C17 C22 H22B 110.5
C12 C22 H22B 110.5
H22A C22 H22B 108.7
C15 C23 H23A 109.5
C15 C23 H23B 109.5
H23A C23 H23B 109.5
C15 C23 H23C 109.5
H23A C23 H23C 109.5
H23B C23 H23C 109.5
C20 C24 C5 119.0(3)
C20 C24 H24 120.5
C5 C24 H24 120.5

loop_
_geom_bond_atom_site_label_1
_geom_bond_atom_site_label_2
_geom_bond_distance
S1 O3 1.435(2)
S1 O2 1.437(2)
S1 C13 1.767(3)
S1 C5 1.773(3)
O4 C6 1.204(3)
C5 C19 1.377(4)
C5 C24 1.394(4)
C6 C13 1.510(3)
C6 C17 1.516(4)
C7 C9 1.531(4)
C7 H7A 0.9600
C7 H7B 0.9600
C7 H7C 0.9600
C8 C12 1.497(4)
C8 C11 1.520(3)
C8 C13 1.550(3)
C8 H8 0.9800
C9 C12 1.514(3)
C9 C16 1.541(4)
C9 H9 0.9800
C10 C16 1.531(4)
C10 C11 1.546(4)
C10 H10A 0.9700
C10 H10B 0.9700
C11 C15 1.534(4)
C11 H11 0.9800
C12 C22 1.532(3)
C12 C13 1.544(3)
C14 C20 1.373(6)
C14 C21 1.381(6)
C14 H14 0.9300
C15 C23 1.529(4)
C15 C18 1.533(4)
C15 H15 0.9800
C16 H16A 0.9700
C16 H16B 0.9700
C17 C22 1.530(4)
C17 H17A 0.9700
C17 H17B 0.9700
C18 H18A 0.9600
C18 H18B 0.9600
C18 H18C 0.9600
C19 C21 1.385(4)
C19 H19 0.9300
C20 C24 1.389(5)
C20 H20 0.9300
C21 H21 0.9300
C22 H22A 0.9700
C22 H22B 0.9700
C23 H23A 0.9600
C23 H23B 0.9600
C23 H23C 0.9600
C24 H24 0.9300

loop_
_geom_torsion_atom_site_label_1
_geom_torsion_atom_site_label_2
_geom_torsion_atom_site_label_3
_geom_torsion_atom_site_label_4
_geom_torsion
O3 S1 C5 C19 24.5(3)
O2 S1 C5 C19 153.8(2)
C13 S1 C5 C19 -89.9(2)
O3 S1 C5 C24 -153.8(2)
O2 S1 C5 C24 -24.5(3)
C13 S1 C5 C24 91.7(2)
C12 C8 C11 C15 175.3(2)
C13 C8 C11 C15 -112.5(3)
C12 C8 C11 C10 52.1(3)
C13 C8 C11 C10 124.3(3)
C16 C10 C11 C8 -54.5(3)
C16 C10 C11 C15 -175.7(2)
C11 C8 C12 C9 1.0(3)
C13 C8 C12 C9 -117.1(2)
C11 C8 C12 C22 -145.4(2)
C13 C8 C12 C22 96.6(2)
C11 C8 C12 C13 118.0(2)
C7 C9 C12 C8 -176.3(2)
C16 C9 C12 C8 -51.8(3)
C7 C9 C12 C22 -32.0(3)
C16 C9 C12 C22 92.4(3)
C7 C9 C12 C13 113.5(3)
C16 C9 C12 C13 -122.1(3)
O4 C6 C13 C12 168.9(3)
C17 C6 C13 C12 -9.2(3)
O4 C6 C13 C8 -129.9(3)
C17 C6 C13 C8 52.1(3)
O4 C6 C13 S1 18.9(4)
C17 C6 C13 S1 -159.19(18)
C8 C12 C13 C6 104.3(2)
C9 C12 C13 C6 -155.1(2)
C22 C12 C13 C6 -5.6(3)
C9 C12 C13 C8 100.5(3)
C22 C12 C13 C8 -110.0(2)
C8 C12 C13 S1 -110.7(2)
C9 C12 C13 S1 -10.1(3)
C22 C12 C13 S1 139.4(2)
C12 C8 C13 C6 -97.0(2)
C11 C8 C13 C6 159.4(2)
C11 C8 C13 C12 -103.6(3)
C12 C8 C13 S1 117.4(2)
C11 C8 C13 S1 13.7(4)
O3 S1 C13 C6 -52.7(2)
O2 S1 C13 C6 176.20(19)
C5 S1 C13 C6 61.8(2)
O3 S1 C13 C12 165.0(2)
O2 S1 C13 C12 33.9(2)
C5 S1 C13 C12 -80.5(2)
O3 S1 C13 C8 91.3(2)
O2 S1 C13 C8 -39.8(2)
C5 S1 C13 C8 -154.2(2)
C8 C11 C15 C23 -176.0(2)
C10 C11 C15 C23 -57.7(3)
C8 C11 C15 C18 60.5(3)
C10 C11 C15 C18 178.8(2)
C11 C10 C16 C9 5.7(4)
C12 C9 C16 C10 48.1(3)
C7 C9 C16 C10 173.9(3)
O4 C6 C17 C22 -157.7(3)
C13 C6 C17 C22 20.4(3)
C24 C5 C19 C21 -0.2(4)
S1 C5 C19 C21 -178.5(2)
C21 C14 C20 C24 0.6(5)
C5 C19 C21 C14 1.1(5)
C20 C14 C21 C19 -1.3(5)
C6 C17 C22 C12 -23.5(3)
C8 C12 C22 C17 -47.7(3)
C9 C12 C22 C17 168.6(2)
C13 C12 C22 C17 18.1(3)
C14 C20 C24 C5 0.3(4)
C19 C5 C24 C20 -0.5(4)
S1 C5 C24 C20 177.8(2)
